data_2227101
loop_
_publ_author_name
'Jasinski, Jerry P.'
'Guild, Curtis J.'
'Samshuddin, S.'
'Narayana, B.'
'Yathirajan, H. S.'

_publ_section_title
;
 2,3-Dibromo-1,3-bis(4-fluorophenyl)propan-1-one
;
_journal_coeditor_code TK2690
_journal_issue 8
_journal_name_full 'Acta Crystallographica Section E'
_journal_page_first o2018
_journal_paper_doi 10.1107/S1600536810026905
_journal_volume 66
_journal_year 2010
_chemical_formula_iupac 'C15 H10 Br2 F2 O'
_chemical_formula_moiety 'C15 H10 Br2 F2 O'
_chemical_formula_sum 'C15 H10 Br2 F2 O'
_chemical_formula_weight 404.05
_chemical_melting_point 443
_chemical_name_systematic
;
2,3-Dibromo-1,3-bis(4-fluorophenyl)propan-1-one
;
_space_group_IT_number 2
_symmetry_cell_setting triclinic
_symmetry_space_group_name_Hall '-P 1'
_symmetry_space_group_name_H-M 'P -1'
_atom_sites_solution_hydrogens geom
_atom_sites_solution_primary direct
_atom_sites_solution_secondary difmap
_cell_angle_alpha 75.324(3)
_cell_angle_beta 87.472(3)
_cell_angle_gamma 82.300(3)
_cell_formula_units_Z 2
_cell_length_a 5.7381(13)
_cell_length_b 9.909(2)
_cell_length_c 12.575(3)
_cell_measurement_reflns_used 3859
_cell_measurement_temperature 100
_cell_measurement_theta_max 31.19
_cell_measurement_theta_min 2.37
_cell_volume 685.4(3)
_computing_cell_refinement 'SAINT (Bruker, 2008)'
_computing_data_collection 'APEX2 (Bruker, 2008)'
_computing_data_reduction 'SAINT (Bruker, 2008)'
_computing_molecular_graphics 'SHELXTL (Sheldrick, 2008)'
_computing_publication_material 'SHELXTL (Sheldrick, 2008)'
_computing_structure_refinement 'SHELXTL (Sheldrick, 2008)'
_computing_structure_solution 'SHELXTL (Sheldrick, 2008)'
_diffrn_ambient_temperature 100
_diffrn_measured_fraction_theta_full 0.996
_diffrn_measured_fraction_theta_max 0.905
_diffrn_measurement_device_type 'Bruker APEXII CCD'
_diffrn_measurement_method '\w scans'
_diffrn_radiation_monochromator graphite
_diffrn_radiation_source 'fine-focus sealed tube'
_diffrn_radiation_type MoK\a
_diffrn_radiation_wavelength 0.71073
_diffrn_reflns_av_R_equivalents 0.0316
_diffrn_reflns_av_sigmaI/netI 0.0417
_diffrn_reflns_limit_h_max 8
_diffrn_reflns_limit_h_min -8
_diffrn_reflns_limit_k_max 14
_diffrn_reflns_limit_k_min -14
_diffrn_reflns_limit_l_max 17
_diffrn_reflns_limit_l_min -17
_diffrn_reflns_number 8841
_diffrn_reflns_theta_full 25.00
_diffrn_reflns_theta_max 31.12
_diffrn_reflns_theta_min 2.14
_exptl_absorpt_coefficient_mu 5.928
_exptl_absorpt_correction_T_max 0.7463
_exptl_absorpt_correction_T_min 0.329
_exptl_absorpt_correction_type multi-scan
_exptl_absorpt_process_details '(SADABS; Bruker, 2008)'
_exptl_crystal_colour colourless
_exptl_crystal_density_diffrn 1.958
_exptl_crystal_density_method 'not measured'
_exptl_crystal_description block
_exptl_crystal_F_000 392
_exptl_crystal_size_max 0.550
_exptl_crystal_size_mid 0.300
_exptl_crystal_size_min 0.250
_refine_diff_density_max 1.078
_refine_diff_density_min -0.871
_refine_ls_extinction_method none
_refine_ls_goodness_of_fit_ref 1.208
_refine_ls_hydrogen_treatment constr
_refine_ls_matrix_type full
_refine_ls_number_parameters 181
_refine_ls_number_reflns 4008
_refine_ls_number_restraints 0
_refine_ls_restrained_S_all 1.208
_refine_ls_R_factor_all 0.0392
_refine_ls_R_factor_gt 0.0314
_refine_ls_shift/su_max 0.001
_refine_ls_shift/su_mean 0.000
_refine_ls_structure_factor_coef Fsqd
_refine_ls_weighting_details 'calc w=1/[\s^2^(Fo^2^)+(0.0334P)^2^+0.0000P] where P=(Fo^2^+2Fc^2^)/3'
_refine_ls_weighting_scheme calc
_refine_ls_wR_factor_gt 0.0766
_refine_ls_wR_factor_ref 0.0792
_reflns_number_gt 3408
_reflns_number_total 4008
_reflns_threshold_expression I>2sigma(I)
_cod_data_source_file tk2690.cif
_cod_data_source_block I
_cod_database_code 2227101
_cod_database_fobs_code 2227101

loop_
_symmetry_equiv_pos_as_xyz
'x, y, z'
'-x, -y, -z'

loop_
_atom_site_type_symbol
_atom_site_label
_atom_site_fract_x
_atom_site_fract_y
_atom_site_fract_z
_atom_site_U_iso_or_equiv
_atom_site_adp_type
_atom_site_calc_flag
_atom_site_refinement_flags
_atom_site_occupancy
_atom_site_disorder_assembly
_atom_site_disorder_group
Br Br1 0.01364(4) 0.64928(2) 0.325242(18) 0.01732(7) Uani d . 1 . .
Br Br3 0.63722(4) 0.41938(2) 0.166955(18) 0.01767(7) Uani d . 1 . .
F F3 0.2805(3) 0.01545(14) 0.61742(12) 0.0256(3) Uani d . 1 . .
F F4 -0.1808(3) 0.97463(15) -0.24671(12) 0.0269(3) Uani d . 1 . .
O O1 0.4729(3) 0.76521(17) 0.16467(14) 0.0197(3) Uani d . 1 . .
C C1 0.1701(4) 0.1693(2) 0.44729(19) 0.0198(5) Uani d . 1 . .
H H1 0.0491 0.1177 0.4421 0.024 Uiso calc R 1 . .
C C2 0.3155(4) 0.1313(2) 0.53742(19) 0.0177(5) Uani d . 1 . .
C C3 0.4942(4) 0.2065(2) 0.5500(2) 0.0199(5) Uani d . 1 . .
H H3 0.5871 0.1797 0.6124 0.024 Uiso calc R 1 . .
C C4 0.5301(4) 0.3239(2) 0.46579(19) 0.0189(5) Uani d . 1 . .
H H4 0.6503 0.3759 0.4716 0.023 Uiso calc R 1 . .
C C5 0.3885(4) 0.3646(2) 0.37295(18) 0.0157(4) Uani d . 1 . .
C C6 0.2097(4) 0.2867(2) 0.36490(19) 0.0188(5) Uani d . 1 . .
H H6 0.1147 0.3136 0.3031 0.023 Uiso calc R 1 . .
C C7 0.4417(4) 0.4886(2) 0.28267(18) 0.0152(4) Uani d . 1 . .
H H7 0.5313 0.5473 0.3131 0.018 Uiso calc R 1 . .
C C24 -0.1493(4) 0.7950(2) -0.08429(19) 0.0180(4) Uani d . 1 . .
H H24 -0.2841 0.7630 -0.1019 0.022 Uiso calc R 1 . .
C C25 -0.0292(4) 0.7287(2) 0.01293(18) 0.0150(4) Uani d . 1 . .
H H25 -0.0851 0.6520 0.0613 0.018 Uiso calc R 1 . .
C C26 0.1738(4) 0.7767(2) 0.03802(18) 0.0133(4) Uani d . 1 . .
C C27 0.2560(4) 0.8922(2) -0.03527(18) 0.0146(4) Uani d . 1 . .
H H27 0.3918 0.9243 -0.0188 0.018 Uiso calc R 1 . .
C C28 0.1387(4) 0.9599(2) -0.13229(19) 0.0178(5) Uani d . 1 . .
H H28 0.1938 1.0366 -0.1811 0.021 Uiso calc R 1 . .
C C29 -0.0623(4) 0.9097(2) -0.15370(18) 0.0176(5) Uani d . 1 . .
C C30 0.3079(4) 0.7134(2) 0.14074(18) 0.0146(4) Uani d . 1 . .
C C31 0.2346(4) 0.5802(2) 0.22021(18) 0.0155(4) Uani d . 1 . .
H H31 0.1558 0.5266 0.1802 0.019 Uiso calc R 1 . .

loop_
_atom_site_aniso_label
_atom_site_aniso_U_11
_atom_site_aniso_U_22
_atom_site_aniso_U_33
_atom_site_aniso_U_12
_atom_site_aniso_U_13
_atom_site_aniso_U_23
Br1 0.01593(12) 0.01512(11) 0.02036(13) 0.00004(8) 0.00191(8) -0.00485(8)
Br3 0.01936(12) 0.01393(11) 0.02088(13) -0.00394(8) 0.00569(9) -0.00655(8)
F3 0.0373(9) 0.0182(7) 0.0176(7) -0.0072(6) 0.0014(6) 0.0037(5)
F4 0.0366(9) 0.0234(7) 0.0175(7) 0.0027(6) -0.0117(6) -0.0004(6)
O1 0.0211(8) 0.0162(7) 0.0228(9) -0.0080(6) -0.0057(7) -0.0027(6)
C1 0.0231(12) 0.0161(10) 0.0205(12) -0.0076(9) 0.0003(9) -0.0027(9)
C2 0.0228(12) 0.0128(10) 0.0153(10) -0.0001(8) 0.0022(8) -0.0009(8)
C3 0.0228(12) 0.0180(11) 0.0171(11) 0.0004(9) -0.0052(9) -0.0015(9)
C4 0.0208(11) 0.0172(10) 0.0193(11) -0.0033(8) -0.0035(9) -0.0048(9)
C5 0.0194(11) 0.0122(9) 0.0151(10) -0.0018(8) -0.0002(8) -0.0026(8)
C6 0.0220(11) 0.0165(10) 0.0168(11) -0.0048(8) -0.0046(9) -0.0004(8)
C7 0.0159(10) 0.0138(9) 0.0170(11) -0.0023(8) -0.0003(8) -0.0057(8)
C24 0.0165(11) 0.0177(10) 0.0213(12) -0.0017(8) -0.0026(9) -0.0074(9)
C25 0.0171(10) 0.0132(9) 0.0150(10) -0.0036(8) 0.0010(8) -0.0035(8)
C26 0.0166(10) 0.0099(9) 0.0134(10) -0.0002(7) -0.0001(8) -0.0036(7)
C27 0.0164(10) 0.0107(9) 0.0181(11) -0.0026(8) 0.0029(8) -0.0061(8)
C28 0.0257(12) 0.0111(9) 0.0150(11) -0.0011(8) 0.0018(9) -0.0013(8)
C29 0.0234(11) 0.0145(10) 0.0134(10) 0.0061(8) -0.0028(8) -0.0046(8)
C30 0.0170(10) 0.0110(9) 0.0163(10) -0.0030(8) -0.0011(8) -0.0036(8)
C31 0.0188(11) 0.0127(9) 0.0151(10) -0.0041(8) -0.0019(8) -0.0022(8)

loop_
_atom_type_symbol
_atom_type_description
_atom_type_scat_dispersion_real
_atom_type_scat_dispersion_imag
_atom_type_scat_source
C C 0.0033 0.0016 'International Tables Vol C Tables 4.2.6.8 and 6.1.1.4'
H H 0.0000 0.0000 'International Tables Vol C Tables 4.2.6.8 and 6.1.1.4'
Br Br -0.2901 2.4595 'International Tables Vol C Tables 4.2.6.8 and 6.1.1.4'
F F 0.0171 0.0103 'International Tables Vol C Tables 4.2.6.8 and 6.1.1.4'
O O 0.0106 0.0060 'International Tables Vol C Tables 4.2.6.8 and 6.1.1.4'

loop_
_geom_angle_atom_site_label_1
_geom_angle_atom_site_label_2
_geom_angle_atom_site_label_3
_geom_angle_site_symmetry_1
_geom_angle_site_symmetry_3
_geom_angle
_geom_angle_publ_flag
C2 C1 C6 . . 118.1(2) ?
C2 C1 H1 . . 121.0 ?
C6 C1 H1 . . 121.0 ?
F3 C2 C1 . . 118.4(2) ?
F3 C2 C3 . . 118.5(2) ?
C1 C2 C3 . . 123.0(2) ?
C2 C3 C4 . . 117.6(2) ?
C2 C3 H3 . . 121.2 ?
C4 C3 H3 . . 121.2 ?
C5 C4 C3 . . 120.9(2) ?
C5 C4 H4 . . 119.5 ?
C3 C4 H4 . . 119.5 ?
C6 C5 C4 . . 119.2(2) ?
C6 C5 C7 . . 122.1(2) ?
C4 C5 C7 . . 118.6(2) ?
C1 C6 C5 . . 121.1(2) ?
C1 C6 H6 . . 119.5 ?
C5 C6 H6 . . 119.5 ?
C5 C7 C31 . . 116.96(19) ?
C5 C7 Br3 . . 108.97(15) ?
C31 C7 Br3 . . 103.93(16) ?
C5 C7 H7 . . 108.9 ?
C31 C7 H7 . . 108.9 ?
Br3 C7 H7 . . 108.9 ?
C29 C24 C25 . . 118.2(2) ?
C29 C24 H24 . . 120.9 ?
C25 C24 H24 . . 120.9 ?
C24 C25 C26 . . 120.4(2) ?
C24 C25 H25 . . 119.8 ?
C26 C25 H25 . . 119.8 ?
C25 C26 C27 . . 119.3(2) ?
C25 C26 C30 . . 123.47(19) ?
C27 C26 C30 . . 117.3(2) ?
C28 C27 C26 . . 121.2(2) ?
C28 C27 H27 . . 119.4 ?
C26 C27 H27 . . 119.4 ?
C29 C28 C27 . . 117.7(2) ?
C29 C28 H28 . . 121.1 ?
C27 C28 H28 . . 121.1 ?
F4 C29 C28 . . 118.8(2) ?
F4 C29 C24 . . 118.0(2) ?
C28 C29 C24 . . 123.2(2) ?
O1 C30 C26 . . 121.82(19) ?
O1 C30 C31 . . 118.95(19) ?
C26 C30 C31 . . 119.22(19) ?
C7 C31 C30 . . 111.97(19) ?
C7 C31 Br1 . . 108.95(16) ?
C30 C31 Br1 . . 105.03(14) ?
C7 C31 H31 . . 110.3 ?
C30 C31 H31 . . 110.3 ?
Br1 C31 H31 . . 110.3 ?

loop_
_geom_bond_atom_site_label_1
_geom_bond_atom_site_label_2
_geom_bond_site_symmetry_2
_geom_bond_distance
_geom_bond_publ_flag
Br1 C31 . 1.974(2) ?
Br3 C7 . 2.001(2) ?
F3 C2 . 1.352(2) ?
F4 C29 . 1.347(2) ?
O1 C30 . 1.218(3) ?
C1 C2 . 1.380(3) ?
C1 C6 . 1.384(3) ?
C1 H1 . 0.9300 ?
C2 C3 . 1.383(3) ?
C3 C4 . 1.392(3) ?
C3 H3 . 0.9300 ?
C4 C5 . 1.394(3) ?
C4 H4 . 0.9300 ?
C5 C6 . 1.386(3) ?
C5 C7 . 1.502(3) ?
C6 H6 . 0.9300 ?
C7 C31 . 1.511(3) ?
C7 H7 . 0.9800 ?
C24 C29 . 1.383(3) ?
C24 C25 . 1.395(3) ?
C24 H24 . 0.9300 ?
C25 C26 . 1.392(3) ?
C25 H25 . 0.9300 ?
C26 C27 . 1.398(3) ?
C26 C30 . 1.484(3) ?
C27 C28 . 1.389(3) ?
C27 H27 . 0.9300 ?
C28 C29 . 1.378(3) ?
C28 H28 . 0.9300 ?
C30 C31 . 1.537(3) ?
C31 H31 . 0.9800 ?

loop_
_geom_torsion_atom_site_label_1
_geom_torsion_atom_site_label_2
_geom_torsion_atom_site_label_3
_geom_torsion_atom_site_label_4
_geom_torsion_site_symmetry_1
_geom_torsion_site_symmetry_2
_geom_torsion_site_symmetry_3
_geom_torsion_site_symmetry_4
_geom_torsion
_geom_torsion_publ_flag
C6 C1 C2 F3 . . . . -178.9(2) ?
C6 C1 C2 C3 . . . . 1.5(4) ?
F3 C2 C3 C4 . . . . 178.8(2) ?
C1 C2 C3 C4 . . . . -1.5(4) ?
C2 C3 C4 C5 . . . . 0.8(4) ?
C3 C4 C5 C6 . . . . 0.0(4) ?
C3 C4 C5 C7 . . . . -177.5(2) ?
C2 C1 C6 C5 . . . . -0.6(4) ?
C4 C5 C6 C1 . . . . -0.1(4) ?
C7 C5 C6 C1 . . . . 177.4(2) ?
C6 C5 C7 C31 . . . . 36.4(3) ?
C4 C5 C7 C31 . . . . -146.1(2) ?
C6 C5 C7 Br3 . . . . -81.0(2) ?
C4 C5 C7 Br3 . . . . 96.5(2) ?
C29 C24 C25 C26 . . . . -0.6(3) ?
C24 C25 C26 C27 . . . . 0.0(3) ?
C24 C25 C26 C30 . . . . 178.7(2) ?
C25 C26 C27 C28 . . . . 0.1(3) ?
C30 C26 C27 C28 . . . . -178.6(2) ?
C26 C27 C28 C29 . . . . 0.3(3) ?
C27 C28 C29 F4 . . . . 179.2(2) ?
C27 C28 C29 C24 . . . . -0.9(4) ?
C25 C24 C29 F4 . . . . -179.1(2) ?
C25 C24 C29 C28 . . . . 1.1(4) ?
C25 C26 C30 O1 . . . . -173.5(2) ?
C27 C26 C30 O1 . . . . 5.2(3) ?
C25 C26 C30 C31 . . . . 5.4(3) ?
C27 C26 C30 C31 . . . . -175.9(2) ?
C5 C7 C31 C30 . . . . 172.58(18) ?
Br3 C7 C31 C30 . . . . -67.3(2) ?
C5 C7 C31 Br1 . . . . 56.8(2) ?
Br3 C7 C31 Br1 . . . . 176.97(9) ?
O1 C30 C31 C7 . . . . -31.3(3) ?
C26 C30 C31 C7 . . . . 149.7(2) ?
O1 C30 C31 Br1 . . . . 86.8(2) ?
C26 C30 C31 Br1 . . . . -92.2(2) ?

loop_
_cod_related_entry_id
_cod_related_entry_database
_cod_related_entry_code
1 ChemSpider 2059456
